data_1530799
loop_
_publ_author_name
'Sokolov, Yu.A.'
'Ilyukhin, V.V.'
'Maksimov, B.A.'
'Belov, N.V.'

_publ_section_title
;
 Crystal structure of a new Na-Al germanate Na8 Al6 Ge6 O24 C O3 (H2 O)2
;
_journal_name_full 'Doklady Akademii Nauk SSSR'
_journal_page_first 585
_journal_page_last 588
_journal_volume 237
_journal_year 1977
_chemical_formula_sum 'C H4.96 Al6 Ge6 Na8 O29.48'
_chemical_name_systematic 'Na8 (Al6 Ge6 O24) (C O3) (H2 O)2.48'
_space_group_IT_number 159
_symmetry_space_group_name_Hall 'P 3 -2c'
_symmetry_space_group_name_H-M 'P 3 1 c'
_cell_angle_alpha 90
_cell_angle_beta 90
_cell_angle_gamma 120
_cell_formula_units_Z 2
_cell_length_a 12.913
_cell_length_b 12.913
_cell_length_c 10.493
_cell_volume 1515.251
_citation_journal_id_ASTM DANKAS
_cod_data_source_file Sokolov_DANKAS_1977_750.cif
_cod_data_source_block C1H4.96Al6Ge6Na8O29.48
_cod_original_formula_sum 'C1 H4.96 Al6 Ge6 Na8 O29.48'
_cod_database_code 1530799

loop_
_symmetry_equiv_pos_as_xyz
x,y,z
-y,x-y,z
-x+y,-x,z
y,x,z+1/2
-x,-x+y,z+1/2
x-y,-y,z+1/2

loop_
_atom_site_label
_atom_site_type_symbol
_atom_site_fract_x
_atom_site_fract_y
_atom_site_fract_z
_atom_site_occupancy
_atom_site_U_iso_or_equiv
Al2 Al+3 0.4173 0.0845 0.7511 1 0.0
O4 O-2 0.278 0.14 0.447 1 0.0
C1 C+4 0.6667 0.3333 0.154 1 0.0
O10 O-2 0.615 0.202 0.404 0.333 0.0
Na3 Na+1 0.552 0.102 0.046 1 0.0
O8 O-2 0.524 0.052 0.694 1 0.0
O9 O-2 0.553 0.277 0.138 1 0.0
O2 O-2 0.035 0.376 0.408 1 0.0
Al1 Al+3 0.7456 0.0017 0 1 0.0
Na4 Na+1 0.386 0.192 0.253 1 0.0
Ge1 Ge+4 0.0002 0.2523 0 1 0.0
O5 O-2 0.474 0.239 0.732 1 0.0
O11 O-2 0.017 0.058 0.198 0.42 0.0
O3 O-2 0.284 -0.005 0.654 1 0.0
Na1 Na+1 0 0 0.412 1 0.0
O1 O-2 0.099 0.201 0.473 1 0.0
Na2 Na+1 0.6666 0.3333 0.609 1 0.0
O12 O-2 0 0 0.207 0.22 0.0
O6 O-2 0.287 0.294 0.653 1 0.0
O7 O-2 0.342 0.38 0.407 1 0.0
Ge2 Ge+4 0.4177 0.3336 0.7511 1 0.0
